data_1505125
loop_
_publ_author_name
'Woody, Kathy B.'
'Bullock, Joseph E.'
'Parkin, Sean R.'
'Watson, Mark D.'

_publ_section_title
;
 Alternating Arene&#x2212;Perfluoroarene Poly(phenylene ethynylenes)
;
_journal_issue 13
_journal_name_full Macromolecules
_journal_page_first 4470
_journal_paper_doi 10.1021/ma062667x
_journal_volume 40
_journal_year 2007
_chemical_formula_sum 'C46 H62 O4'
_chemical_formula_weight 678.96
_chemical_name_systematic
; 
 ? 
;
_space_group_IT_number 14
_symmetry_space_group_name_Hall '-P 2yn'
_symmetry_space_group_name_H-M 'P 1 21/n 1'
_atom_sites_solution_hydrogens geom
_atom_sites_solution_primary direct
_atom_sites_solution_secondary difmap
_audit_creation_method SHELXL-97
_cell_angle_alpha 90.00
_cell_angle_beta 101.2140(10)
_cell_angle_gamma 90.00
_cell_formula_units_Z 2
_cell_length_a 18.0411(4)
_cell_length_b 4.31330(10)
_cell_length_c 26.4740(6)
_cell_measurement_temperature 90(2)
_cell_volume 2020.79(8)
_computing_structure_refinement 'SHELXL-97 (Sheldrick, 1997)'
_computing_structure_solution 'SHELXS-97 (Sheldrick, 1990)'
_diffrn_ambient_temperature 90(2)
_diffrn_measured_fraction_theta_full 0.959
_diffrn_measured_fraction_theta_max 0.959
_diffrn_radiation_monochromator graphite
_diffrn_radiation_source 'fine-focus sealed tube'
_diffrn_radiation_type CuK\a
_diffrn_radiation_wavelength 1.54178
_diffrn_reflns_av_R_equivalents 0.0348
_diffrn_reflns_av_sigmaI/netI 0.0313
_diffrn_reflns_limit_h_max 21
_diffrn_reflns_limit_h_min -21
_diffrn_reflns_limit_k_max 5
_diffrn_reflns_limit_k_min -1
_diffrn_reflns_limit_l_max 31
_diffrn_reflns_limit_l_min -29
_diffrn_reflns_number 12827
_diffrn_reflns_theta_full 67.32
_diffrn_reflns_theta_max 67.32
_diffrn_reflns_theta_min 2.73
_exptl_absorpt_coefficient_mu 0.534
_exptl_crystal_density_diffrn 1.116
_exptl_crystal_density_method 'not measured'
_exptl_crystal_F_000 740
_refine_diff_density_max 0.201
_refine_diff_density_min -0.171
_refine_diff_density_rms 0.038
_refine_ls_extinction_coef 0.0021(2)
_refine_ls_extinction_expression Fc^*^=kFc[1+0.001xFc^2^\l^3^/sin(2\q)]^-1/4^
_refine_ls_extinction_method SHELXL
_refine_ls_goodness_of_fit_ref 1.035
_refine_ls_hydrogen_treatment mixed
_refine_ls_matrix_type full
_refine_ls_number_parameters 246
_refine_ls_number_reflns 3473
_refine_ls_number_restraints 0
_refine_ls_restrained_S_all 1.035
_refine_ls_R_factor_all 0.0424
_refine_ls_R_factor_gt 0.0371
_refine_ls_shift/su_max 0.001
_refine_ls_shift/su_mean 0.000
_refine_ls_structure_factor_coef Fsqd
_refine_ls_weighting_details 'calc w=1/[\s^2^(Fo^2^)+(0.0533P)^2^+0.5445P] where P=(Fo^2^+2Fc^2^)/3'
_refine_ls_weighting_scheme calc
_refine_ls_wR_factor_gt 0.0960
_refine_ls_wR_factor_ref 0.1004
_reflns_number_gt 3074
_reflns_number_total 3473
_reflns_threshold_expression >2sigma(I)
_cod_data_source_file ma062667xsi20061120_093618.cif
_cod_data_source_block x04040_0m
_cod_database_code 1505125

loop_
_symmetry_equiv_pos_as_xyz
'x, y, z'
'-x+1/2, y+1/2, -z+1/2'
'-x, -y, -z'
'x-1/2, -y-1/2, z-1/2'

loop_
_atom_site_label
_atom_site_type_symbol
_atom_site_fract_x
_atom_site_fract_y
_atom_site_fract_z
_atom_site_U_iso_or_equiv
_atom_site_adp_type
_atom_site_occupancy
_atom_site_symmetry_multiplicity
_atom_site_calc_flag
_atom_site_refinement_flags
O1 O 0.59453(4) 0.48876(19) 0.09611(3) 0.0191(2) Uani 1 1 d .
O2 O 0.65088(4) 0.66287(19) 0.00826(3) 0.0196(2) Uani 1 1 d .
C1 C 0.54829(6) 0.4949(3) 0.04815(4) 0.0184(3) Uani 1 1 d .
C2 C 0.57633(6) 0.5789(3) 0.00471(4) 0.0180(3) Uani 1 1 d .
C3 C 0.52824(6) 0.5872(3) -0.04385(4) 0.0188(3) Uani 1 1 d .
C4 C 0.55652(6) 0.6837(3) -0.08818(4) 0.0196(3) Uani 1 1 d .
C5 C 0.57924(6) 0.7790(3) -0.12507(4) 0.0210(3) Uani 1 1 d .
C6 C 0.60681(6) 0.9064(3) -0.16786(4) 0.0206(3) Uani 1 1 d .
C7 C 0.57258(7) 0.8382(3) -0.21852(4) 0.0260(3) Uani 1 1 d .
H7 H 0.5299(7) 0.698(2) -0.22522(12) 0.031 Uiso 1 1 calc R
C8 C 0.59922(7) 0.9693(3) -0.25933(5) 0.0297(3) Uani 1 1 d .
H8 H 0.5746(4) 0.9217(8) -0.2944(6) 0.036 Uiso 1 1 calc R
C9 C 0.66065(8) 1.1674(3) -0.25035(5) 0.0295(3) Uani 1 1 d .
H9 H 0.6789(3) 1.2593(15) -0.2788(5) 0.035 Uiso 1 1 calc R
C10 C 0.69579(8) 1.2330(3) -0.20011(5) 0.0315(3) Uani 1 1 d .
H10 H 0.7392(7) 1.368(2) -0.19367(12) 0.038 Uiso 1 1 calc R
C11 C 0.66899(7) 1.1059(3) -0.15914(5) 0.0266(3) Uani 1 1 d .
H11 H 0.6944(4) 1.1573(8) -0.1229(5) 0.032 Uiso 1 1 calc R
C12 C 0.61289(7) 0.7965(3) 0.11643(4) 0.0207(3) Uani 1 1 d .
H12A H 0.5656(5) 0.9195(12) 0.11530(4) 0.025 Uiso 1 1 calc R
H12B H 0.6450(3) 0.9065(11) 0.0953(2) 0.025 Uiso 1 1 calc R
C13 C 0.65502(7) 0.7649(3) 0.17138(4) 0.0217(3) Uani 1 1 d .
H13A H 0.6754(2) 0.972(2) 0.18382(13) 0.026 Uiso 1 1 calc R
H13B H 0.6988(5) 0.6234(14) 0.17207(4) 0.026 Uiso 1 1 calc R
C14 C 0.60687(6) 0.6409(3) 0.20825(4) 0.0218(3) Uani 1 1 d .
H14A H 0.58969(19) 0.426(2) 0.19759(12) 0.026 Uiso 1 1 calc R
H14B H 0.5610(5) 0.7738(14) 0.20599(5) 0.026 Uiso 1 1 calc R
C15 C 0.64998(7) 0.6346(3) 0.26397(4) 0.0263(3) Uani 1 1 d .
H15A H 0.6949(5) 0.4969(15) 0.26609(5) 0.032 Uiso 1 1 calc R
H15B H 0.6688(2) 0.848(2) 0.27385(11) 0.032 Uiso 1 1 calc R
C16 C 0.60357(7) 0.5225(4) 0.30265(5) 0.0296(3) Uani 1 1 d .
H16A H 0.58784(19) 0.303(2) 0.29457(10) 0.036 Uiso 1 1 calc R
H16B H 0.5568(5) 0.6511(14) 0.29920(6) 0.036 Uiso 1 1 calc R
C17 C 0.64724(8) 0.5411(4) 0.35811(5) 0.0431(4) Uani 1 1 d .
H17A H 0.6937(6) 0.410(3) 0.36192(13) 0.065 Uiso 1 1 calc R
H17B H 0.6147(4) 0.464(3) 0.3820(3) 0.065 Uiso 1 1 calc R
H17C H 0.6619(6) 0.761(2) 0.36673(18) 0.065 Uiso 1 1 calc R
C18 C 0.70328(7) 0.4074(3) 0.01950(5) 0.0267(3) Uani 1 1 d .
H18A H 0.68797(18) 0.2341(19) -0.0060(3) 0.032 Uiso 1 1 calc R
H18B H 0.70338(7) 0.3249(10) 0.0552(4) 0.032 Uiso 1 1 calc R
C19 C 0.78107(7) 0.5254(3) 0.01596(4) 0.0250(3) Uani 1 1 d .
H19A H 0.8189(4) 0.3651(17) 0.03015(16) 0.030 Uiso 1 1 calc R
H19B H 0.79206(14) 0.713(2) 0.0379(2) 0.030 Uiso 1 1 calc R
C20 C 0.79051(7) 0.6054(3) -0.03829(4) 0.0247(3) Uani 1 1 d .
H20A H 0.7534(4) 0.7680(17) -0.05230(16) 0.030 Uiso 1 1 calc R
H20B H 0.77894(15) 0.419(2) -0.0603(2) 0.030 Uiso 1 1 calc R
C21 C 0.86945(7) 0.7190(3) -0.04124(5) 0.0272(3) Uani 1 1 d .
H21A H 0.9071(4) 0.5587(17) -0.02566(18) 0.033 Uiso 1 1 calc R
H21B H 0.88024(14) 0.912(2) -0.0202(2) 0.033 Uiso 1 1 calc R
C22 C 0.87993(8) 0.7860(4) -0.09590(5) 0.0359(3) Uani 1 1 d .
H22A H 0.8430(4) 0.9495(19) -0.11128(19) 0.043 Uiso 1 1 calc R
H22B H 0.86825(17) 0.594(2) -0.1171(3) 0.043 Uiso 1 1 calc R
C23 C 0.95955(9) 0.8939(4) -0.09854(6) 0.0454(4) Uani 1 1 d .
H23A H 0.9714(3) 1.087(3) -0.0778(4) 0.068 Uiso 1 1 calc R
H23B H 0.9627(2) 0.936(3) -0.1351(4) 0.068 Uiso 1 1 calc R
H23C H 0.9966(4) 0.729(2) -0.0844(5) 0.068 Uiso 1 1 calc R

loop_
_atom_site_aniso_label
_atom_site_aniso_U_11
_atom_site_aniso_U_22
_atom_site_aniso_U_33
_atom_site_aniso_U_23
_atom_site_aniso_U_13
_atom_site_aniso_U_12
O1 0.0228(4) 0.0177(5) 0.0156(4) 0.0011(3) 0.0009(3) -0.0014(3)
O2 0.0176(4) 0.0194(5) 0.0219(4) 0.0018(3) 0.0043(3) -0.0019(3)
C1 0.0222(6) 0.0156(7) 0.0170(5) 0.0000(4) 0.0027(4) 0.0002(5)
C2 0.0193(5) 0.0143(6) 0.0208(6) -0.0001(4) 0.0052(4) -0.0016(4)
C3 0.0226(6) 0.0159(7) 0.0187(5) 0.0006(4) 0.0058(4) -0.0008(5)
C4 0.0199(6) 0.0192(7) 0.0194(6) -0.0006(5) 0.0028(4) -0.0003(5)
C5 0.0196(6) 0.0233(7) 0.0198(6) 0.0002(5) 0.0035(4) 0.0001(5)
C6 0.0211(6) 0.0219(7) 0.0203(6) 0.0031(5) 0.0073(4) 0.0037(5)
C7 0.0262(6) 0.0306(8) 0.0216(6) 0.0004(5) 0.0060(5) -0.0001(6)
C8 0.0371(7) 0.0345(8) 0.0189(6) 0.0021(5) 0.0090(5) 0.0066(6)
C9 0.0379(7) 0.0267(8) 0.0296(7) 0.0088(5) 0.0203(6) 0.0090(6)
C10 0.0310(7) 0.0298(8) 0.0371(7) 0.0045(6) 0.0154(6) -0.0037(6)
C11 0.0263(6) 0.0297(8) 0.0242(6) 0.0021(5) 0.0063(5) -0.0018(5)
C12 0.0241(6) 0.0168(7) 0.0207(6) -0.0001(5) 0.0032(5) -0.0019(5)
C13 0.0209(6) 0.0215(7) 0.0220(6) -0.0021(5) 0.0022(5) -0.0023(5)
C14 0.0202(6) 0.0249(7) 0.0198(6) -0.0012(5) 0.0024(4) 0.0003(5)
C15 0.0228(6) 0.0358(8) 0.0199(6) -0.0016(5) 0.0030(5) 0.0024(5)
C16 0.0254(6) 0.0413(9) 0.0224(6) 0.0016(6) 0.0050(5) 0.0051(6)
C17 0.0329(7) 0.0761(12) 0.0207(7) 0.0042(7) 0.0065(5) 0.0092(7)
C18 0.0233(6) 0.0239(7) 0.0349(7) 0.0085(5) 0.0102(5) 0.0040(5)
C19 0.0217(6) 0.0303(8) 0.0230(6) 0.0042(5) 0.0041(5) 0.0019(5)
C20 0.0226(6) 0.0303(8) 0.0210(6) -0.0008(5) 0.0042(5) -0.0016(5)
C21 0.0250(6) 0.0304(8) 0.0276(6) -0.0009(5) 0.0088(5) -0.0018(5)
C22 0.0334(7) 0.0449(10) 0.0329(7) 0.0065(6) 0.0154(6) 0.0026(6)
C23 0.0421(9) 0.0503(11) 0.0514(9) 0.0070(8) 0.0279(7) -0.0014(7)

loop_
_atom_type_symbol
_atom_type_description
_atom_type_scat_dispersion_real
_atom_type_scat_dispersion_imag
_atom_type_scat_source
C C 0.0181 0.0091 'International Tables Vol C Tables 4.2.6.8 and 6.1.1.4'
H H 0.0000 0.0000 'International Tables Vol C Tables 4.2.6.8 and 6.1.1.4'
O O 0.0492 0.0322 'International Tables Vol C Tables 4.2.6.8 and 6.1.1.4'

loop_
_geom_angle_atom_site_label_1
_geom_angle_atom_site_label_2
_geom_angle_atom_site_label_3
_geom_angle
_geom_angle_site_symmetry_1
_geom_angle_site_symmetry_3
C1 O1 C12 112.28(8) . .
C2 O2 C18 113.85(9) . .
O1 C1 C2 120.97(10) . .
O1 C1 C3 118.58(10) . 3_665
C2 C1 C3 120.45(10) . 3_665
O2 C2 C1 121.26(10) . .
O2 C2 C3 118.45(10) . .
C1 C2 C3 120.27(10) . .
C2 C3 C1 119.27(10) . 3_665
C2 C3 C4 120.22(10) . .
C1 C3 C4 120.50(10) 3_665 .
C5 C4 C3 176.90(13) . .
C4 C5 C6 177.29(13) . .
C7 C6 C11 118.71(11) . .
C7 C6 C5 121.50(11) . .
C11 C6 C5 119.79(10) . .
C8 C7 C6 120.52(12) . .
C9 C8 C7 120.40(12) . .
C8 C9 C10 119.51(12) . .
C11 C10 C9 120.44(13) . .
C10 C11 C6 120.42(12) . .
O1 C12 C13 108.14(9) . .
C12 C13 C14 113.93(9) . .
C13 C14 C15 112.20(10) . .
C16 C15 C14 114.31(10) . .
C15 C16 C17 112.43(11) . .
O2 C18 C19 107.97(10) . .
C18 C19 C20 114.27(10) . .
C19 C20 C21 113.56(10) . .
C20 C21 C22 113.58(11) . .
C21 C22 C23 113.19(12) . .

loop_
_geom_bond_atom_site_label_1
_geom_bond_atom_site_label_2
_geom_bond_distance
_geom_bond_site_symmetry_2
O1 C1 1.3771(13) .
O1 C12 1.4463(15) .
O2 C2 1.3784(13) .
O2 C18 1.4446(15) .
C1 C2 1.3914(15) .
C1 C3 1.4083(16) 3_665
C2 C3 1.4045(16) .
C3 C1 1.4083(16) 3_665
C3 C4 1.4299(16) .
C4 C5 1.2025(17) .
C5 C6 1.4326(16) .
C6 C7 1.3944(17) .
C6 C11 1.3968(17) .
C7 C8 1.3856(17) .
C8 C9 1.383(2) .
C9 C10 1.387(2) .
C10 C11 1.3838(18) .
C12 C13 1.5109(16) .
C13 C14 1.5243(16) .
C14 C15 1.5281(15) .
C15 C16 1.5223(17) .
C16 C17 1.5273(17) .
C18 C19 1.5129(17) .
C19 C20 1.5185(16) .
C20 C21 1.5225(17) .
C21 C22 1.5229(18) .
C22 C23 1.525(2) .

loop_
_geom_torsion_atom_site_label_1
_geom_torsion_atom_site_label_2
_geom_torsion_atom_site_label_3
_geom_torsion_atom_site_label_4
_geom_torsion
_geom_torsion_site_symmetry_1
_geom_torsion_site_symmetry_4
C12 O1 C1 C2 73.88(13) . .
C12 O1 C1 C3 -106.42(12) . 3_665
C18 O2 C2 C1 71.34(14) . .
C18 O2 C2 C3 -110.27(12) . .
O1 C1 C2 O2 -0.95(17) . .
C3 C1 C2 O2 179.36(11) 3_665 .
O1 C1 C2 C3 -179.31(10) . .
C3 C1 C2 C3 1.00(19) 3_665 .
O2 C2 C3 C1 -179.40(10) . 3_665
C1 C2 C3 C1 -0.99(19) . 3_665
O2 C2 C3 C4 -0.55(17) . .
C1 C2 C3 C4 177.86(11) . .
C2 C3 C4 C5 -93(2) . .
C1 C3 C4 C5 86(2) 3_665 .
C3 C4 C5 C6 27(4) . .
C4 C5 C6 C7 -138(3) . .
C4 C5 C6 C11 42(3) . .
C11 C6 C7 C8 -0.85(19) . .
C5 C6 C7 C8 178.64(12) . .
C6 C7 C8 C9 0.6(2) . .
C7 C8 C9 C10 0.4(2) . .
C8 C9 C10 C11 -1.1(2) . .
C9 C10 C11 C6 0.9(2) . .
C7 C6 C11 C10 0.10(19) . .
C5 C6 C11 C10 -179.39(12) . .
C1 O1 C12 C13 172.85(9) . .
O1 C12 C13 C14 -67.81(13) . .
C12 C13 C14 C15 -175.88(11) . .
C13 C14 C15 C16 178.08(11) . .
C14 C15 C16 C17 -176.08(12) . .
C2 O2 C18 C19 173.36(9) . .
O2 C18 C19 C20 -69.36(14) . .
C18 C19 C20 C21 -179.13(11) . .
C19 C20 C21 C22 177.51(12) . .
C20 C21 C22 C23 -178.93(13) . .
